data_4001503
loop_
_publ_author_name
'Forbes, Tori Z.'
'Burns, Peter. C.'
'Soderholm, L.'
'Skanthakumar, S.'

_publ_section_title
;
 Crystal Structures and Magnetic Properties of NaK3(NpO2)4(SO4)4(H2O)2and
 NaNpO2SO4H2O:&#x00A0; Cation&#x2212;Cation Interactions in a Neptunyl
 Sulfate Framework
;
_journal_issue 6
_journal_name_full 'Chemistry of Materials'
_journal_page_first 1643
_journal_paper_doi 10.1021/cm0523687
_journal_volume 18
_journal_year 2006
_chemical_formula_sum 'H K0.75 Na0.25 Np O6.5 S'
_chemical_formula_weight 409.14
_space_group_IT_number 15
_symmetry_cell_setting monoclinic
_symmetry_space_group_name_Hall '-C 2yc'
_symmetry_space_group_name_H-M 'C 1 2/c 1'
_atom_sites_solution_hydrogens geom
_atom_sites_solution_primary direct
_atom_sites_solution_secondary difmap
_cell_angle_alpha 90.00
_cell_angle_beta 104.6330(10)
_cell_angle_gamma 90.00
_cell_formula_units_Z 16
_cell_length_a 18.0998(12)
_cell_length_b 5.7030(4)
_cell_length_c 23.1988(16)
_cell_measurement_temperature 293(2)
_cell_volume 2317.0(3)
_computing_cell_refinement 'SMART-NT v5.0'
_computing_data_collection 'SMART-NT v5.0'
_computing_data_reduction 'SAINT-NT v5.0'
_computing_structure_refinement 'SHELXL-97 (Sheldrick, 1997)'
_computing_structure_solution 'SHELXS-97 (Sheldrick, 1990)'
_diffrn_ambient_temperature 293(2)
_diffrn_measured_fraction_theta_full 0.985
_diffrn_measured_fraction_theta_max 0.985
_diffrn_measurement_device_type 'Bruker PLATFORM with a SMART CCD detector'
_diffrn_measurement_method \w
_diffrn_radiation_monochromator graphite
_diffrn_radiation_source 'fine-focus sealed tube'
_diffrn_radiation_type MoK\a
_diffrn_radiation_wavelength 0.71073
_diffrn_reflns_av_R_equivalents 0.0700
_diffrn_reflns_av_sigmaI/netI 0.0440
_diffrn_reflns_limit_h_max 28
_diffrn_reflns_limit_h_min -28
_diffrn_reflns_limit_k_max 8
_diffrn_reflns_limit_k_min -9
_diffrn_reflns_limit_l_max 36
_diffrn_reflns_limit_l_min -36
_diffrn_reflns_number 22579
_diffrn_reflns_theta_full 34.56
_diffrn_reflns_theta_max 34.56
_diffrn_reflns_theta_min 2.33
_exptl_absorpt_coefficient_mu 18.825
_exptl_absorpt_correction_T_max 0.389
_exptl_absorpt_correction_T_min 0.201
_exptl_absorpt_correction_type psi-scan
_exptl_absorpt_process_details 'crystal was modelled as an elipsoid'
_exptl_crystal_colour green
_exptl_crystal_density_diffrn 4.692
_exptl_crystal_density_method 'not measured'
_exptl_crystal_description plate
_exptl_crystal_F_000 2864
_exptl_crystal_size_max 0.10
_exptl_crystal_size_mid 0.08
_exptl_crystal_size_min 0.04
_refine_diff_density_max 4.248
_refine_diff_density_min -2.777
_refine_diff_density_rms 0.386
_refine_ls_extinction_method none
_refine_ls_goodness_of_fit_ref 1.073
_refine_ls_hydrogen_treatment mixed
_refine_ls_matrix_type full
_refine_ls_number_parameters 180
_refine_ls_number_reflns 4842
_refine_ls_number_restraints 2
_refine_ls_restrained_S_all 1.073
_refine_ls_R_factor_all 0.0405
_refine_ls_R_factor_gt 0.0351
_refine_ls_shift/su_max 0.006
_refine_ls_shift/su_mean 0.000
_refine_ls_structure_factor_coef Fsqd
_refine_ls_weighting_details 'calc w=1/[\s^2^(Fo^2^)+(0.0239P)^2^+24.8345P] where P=(Fo^2^+2Fc^2^)/3'
_refine_ls_weighting_scheme calc
_refine_ls_wR_factor_gt 0.0717
_refine_ls_wR_factor_ref 0.0736
_reflns_number_gt 4310
_reflns_number_total 4842
_reflns_threshold_expression >2sigma(I)
_cod_data_source_file cm0523687si20051027_120835.cif
_cod_data_source_block publication_text
_cod_original_sg_symbol_H-M 'C 2/c'
_cod_original_formula_sum 'H K0.75 Na0.25 Np O6.50 S'
_cod_database_code 4001503

loop_
_symmetry_equiv_pos_as_xyz
'x, y, z'
'-x, y, -z+1/2'
'x+1/2, y+1/2, z'
'-x+1/2, y+1/2, -z+1/2'
'-x, -y, -z'
'x, -y, z-1/2'
'-x+1/2, -y+1/2, -z'
'x+1/2, -y+1/2, z-1/2'

loop_
_atom_site_label
_atom_site_type_symbol
_atom_site_fract_x
_atom_site_fract_y
_atom_site_fract_z
_atom_site_U_iso_or_equiv
_atom_site_adp_type
_atom_site_occupancy
_atom_site_symmetry_multiplicity
_atom_site_calc_flag
_atom_site_refinement_flags
Np1 Np 0.034199(10) 0.97214(3) 0.134517(8) 0.01009(5) Uani 1 1 d .
Np2 Np 0.198525(10) 0.48871(3) 0.189118(8) 0.01024(5) Uani 1 1 d .
K1 K 0.0000 0.5000 0.0000 0.0356(5) Uani 1 2 d S
K2 K -0.16737(9) 0.4539(3) 0.08993(7) 0.0345(3) Uani 1 1 d .
Na1 Na 0.0000 0.3360(5) 0.2500 0.0151(5) Uani 1 2 d S
S1 S -0.11405(7) 0.9531(2) -0.00356(5) 0.0129(2) Uani 1 1 d .
S2 S 0.10754(7) 0.7819(2) 0.28625(5) 0.0113(2) Uani 1 1 d .
O1 O 0.0830(2) 0.9791(6) 0.24481(17) 0.0159(7) Uani 1 1 d .
O2 O 0.0665(2) 0.1022(8) 0.04538(17) 0.0184(7) Uani 1 1 d .
O3 O -0.0516(2) 0.7358(7) 0.17889(16) 0.0147(7) Uani 1 1 d .
O4 O 0.3177(2) 0.3306(8) 0.17288(16) 0.0194(8) Uani 1 1 d .
O5 O 0.2190(3) 0.5702(8) 0.08686(18) 0.0224(8) Uani 1 1 d D
O6 O 0.1494(2) 0.2163(6) 0.16076(17) 0.0165(7) Uani 1 1 d .
O7 O -0.0206(2) 0.2332(7) 0.14266(18) 0.0194(8) Uani 1 1 d .
O8 O -0.0764(2) 0.8367(7) 0.05371(16) 0.0169(7) Uani 1 1 d .
O9 O 0.0896(2) 0.7034(7) 0.12845(16) 0.0151(7) Uani 1 1 d .
O10 O 0.2464(2) 0.7657(7) 0.21922(16) 0.0164(7) Uani 1 1 d .
O11 O 0.1129(2) 0.5639(7) 0.25267(17) 0.0169(7) Uani 1 1 d .
O12 O -0.1171(3) 0.2072(7) 0.00499(18) 0.0219(8) Uani 1 1 d .
O13 O -0.1908(2) 0.8579(9) -0.0256(2) 0.0260(9) Uani 1 1 d .
H1 H 0.224(6) 0.442(12) 0.062(4) 0.050 Uiso 1 1 d D
H2 H 0.185(4) 0.682(12) 0.065(4) 0.050 Uiso 1 1 d D

loop_
_atom_site_aniso_label
_atom_site_aniso_U_11
_atom_site_aniso_U_22
_atom_site_aniso_U_33
_atom_site_aniso_U_23
_atom_site_aniso_U_13
_atom_site_aniso_U_12
Np1 0.01009(8) 0.01070(8) 0.01007(9) 0.00063(5) 0.00365(6) 0.00053(6)
Np2 0.00979(8) 0.01029(8) 0.01096(9) -0.00042(5) 0.00323(6) 0.00005(6)
K1 0.0292(10) 0.0179(8) 0.0656(16) 0.0039(8) 0.0229(10) 0.0046(7)
K2 0.0263(7) 0.0412(8) 0.0350(8) -0.0150(6) 0.0057(6) 0.0027(6)
Na1 0.0155(14) 0.0142(13) 0.0175(14) 0.000 0.0075(11) 0.000
S1 0.0125(5) 0.0150(5) 0.0114(5) 0.0004(4) 0.0033(4) -0.0007(4)
S2 0.0087(5) 0.0162(5) 0.0100(5) 0.0005(4) 0.0042(4) -0.0002(4)
O1 0.0194(18) 0.0138(16) 0.0143(17) 0.0021(12) 0.0041(14) 0.0014(13)
O2 0.0179(18) 0.026(2) 0.0130(17) 0.0013(14) 0.0076(14) 0.0001(15)
O3 0.0124(16) 0.0192(17) 0.0148(17) -0.0008(12) 0.0077(13) 0.0009(13)
O4 0.0113(16) 0.034(2) 0.0120(17) -0.0009(14) 0.0009(13) 0.0057(15)
O5 0.024(2) 0.027(2) 0.0164(19) 0.0029(15) 0.0063(15) 0.0094(17)
O6 0.0171(17) 0.0142(16) 0.0185(18) -0.0007(13) 0.0052(14) -0.0019(13)
O7 0.0192(18) 0.0175(18) 0.022(2) -0.0018(14) 0.0061(15) 0.0051(14)
O8 0.0176(18) 0.0212(18) 0.0115(16) 0.0024(13) 0.0031(13) -0.0021(14)
O9 0.0145(16) 0.0168(17) 0.0149(17) 0.0012(12) 0.0056(13) 0.0039(13)
O10 0.0177(17) 0.0160(16) 0.0158(18) -0.0026(12) 0.0049(14) -0.0038(13)
O11 0.0183(18) 0.0162(17) 0.0192(18) -0.0025(13) 0.0106(14) 0.0031(14)
O12 0.029(2) 0.0174(18) 0.0185(19) -0.0003(14) 0.0035(16) 0.0010(16)
O13 0.0125(18) 0.037(3) 0.028(2) -0.0059(18) 0.0036(16) -0.0057(17)

loop_
_atom_type_symbol
_atom_type_description
_atom_type_scat_dispersion_real
_atom_type_scat_dispersion_imag
_atom_type_scat_source
O O 0.0106 0.0060 'International Tables Vol C Tables 4.2.6.8 and 6.1.1.4'
H H 0.0000 0.0000 'International Tables Vol C Tables 4.2.6.8 and 6.1.1.4'
S S 0.1246 0.1234 'International Tables Vol C Tables 4.2.6.8 and 6.1.1.4'
K K 0.2009 0.2494 'International Tables Vol C Tables 4.2.6.8 and 6.1.1.4'
Np Np -11.4937 4.1493 'International Tables Vol C Tables 4.2.6.8 and 6.1.1.4'
Na Na 0.0362 0.0249 'International Tables Vol C Tables 4.2.6.8 and 6.1.1.4'

loop_
_geom_angle_atom_site_label_1
_geom_angle_atom_site_label_2
_geom_angle_atom_site_label_3
_geom_angle
_geom_angle_site_symmetry_1
_geom_angle_site_symmetry_3
O7 Np1 O9 178.26(17) 1_565 .
O7 Np1 O2 95.40(16) 1_565 1_565
O9 Np1 O2 86.33(15) . 1_565
O7 Np1 O6 87.79(16) 1_565 1_565
O9 Np1 O6 92.63(15) . 1_565
O2 Np1 O6 70.24(13) 1_565 1_565
O7 Np1 O3 89.22(16) 1_565 .
O9 Np1 O3 89.41(14) . .
O2 Np1 O3 147.40(13) 1_565 .
O6 Np1 O3 142.31(12) 1_565 .
O7 Np1 O1 86.64(15) 1_565 .
O9 Np1 O1 91.89(14) . .
O2 Np1 O1 141.23(13) 1_565 .
O6 Np1 O1 71.16(13) 1_565 .
O3 Np1 O1 71.16(12) . .
O7 Np1 O8 88.66(16) 1_565 .
O9 Np1 O8 91.92(15) . .
O2 Np1 O8 76.85(13) 1_565 .
O6 Np1 O8 146.39(12) 1_565 .
O3 Np1 O8 71.00(12) . .
O1 Np1 O8 141.90(13) . .
O7 Np1 Na1 40.98(13) 1_565 1_565
O9 Np1 Na1 137.51(12) . 1_565
O2 Np1 Na1 126.37(11) 1_565 1_565
O6 Np1 Na1 77.35(9) 1_565 1_565
O3 Np1 Na1 75.96(9) . 1_565
O1 Np1 Na1 45.69(9) . 1_565
O8 Np1 Na1 119.11(9) . 1_565
O7 Np1 Np2 154.88(13) 1_565 .
O9 Np1 Np2 24.00(11) . .
O2 Np1 Np2 99.28(10) 1_565 .
O6 Np1 Np2 78.24(9) 1_565 .
O3 Np1 Np2 89.29(9) . .
O1 Np1 Np2 69.18(9) . .
O8 Np1 Np2 114.45(9) . .
Na1 Np1 Np2 114.69(2) 1_565 .
O7 Np1 K1 129.86(13) 1_565 .
O9 Np1 K1 51.16(11) . .
O2 Np1 K1 64.24(10) 1_565 .
O6 Np1 K1 121.58(9) 1_565 .
O3 Np1 K1 88.20(8) . .
O1 Np1 K1 138.49(8) . .
O8 Np1 K1 43.73(9) . .
Na1 Np1 K1 160.848(18) 1_565 .
Np2 Np1 K1 75.142(6) . .
O7 Np1 K1 61.18(13) 1_565 1_565
O9 Np1 K1 120.56(11) . 1_565
O2 Np1 K1 34.43(10) 1_565 1_565
O6 Np1 K1 74.82(9) 1_565 1_565
O3 Np1 K1 134.39(9) . 1_565
O1 Np1 K1 133.58(8) . 1_565
O8 Np1 K1 74.23(9) . 1_565
Na1 Np1 K1 96.79(4) 1_565 1_565
Np2 Np1 K1 132.348(6) . 1_565
K1 Np1 K1 86.550(7) . 1_565
O7 Np1 K2 24.54(13) 1_565 1_565
O9 Np1 K2 156.06(12) . 1_565
O2 Np1 K2 88.46(10) 1_565 1_565
O6 Np1 K2 107.53(9) 1_565 1_565
O3 Np1 K2 82.49(9) . 1_565
O1 Np1 K2 106.54(9) . 1_565
O8 Np1 K2 64.14(10) . 1_565
Na1 Np1 K2 61.97(3) 1_565 1_565
Np2 Np1 K2 171.67(3) . 1_565
K1 Np1 K2 105.85(2) . 1_565
K1 Np1 K2 55.85(2) 1_565 1_565
O6 Np2 O10 178.37(17) . .
O6 Np2 O11 92.39(15) . .
O10 Np2 O11 85.99(15) . .
O6 Np2 O9 88.30(15) . .
O10 Np2 O9 91.27(15) . .
O11 Np2 O9 73.48(13) . .
O6 Np2 O4 89.94(16) . .
O10 Np2 O4 91.47(16) . .
O11 Np2 O4 151.36(13) . .
O9 Np2 O4 135.14(12) . .
O6 Np2 O10 85.75(15) . 4_545
O10 Np2 O10 93.80(7) . 4_545
O11 Np2 O10 75.43(13) . 4_545
O9 Np2 O10 148.04(13) . 4_545
O4 Np2 O10 76.29(13) . 4_545
O6 Np2 O5 89.52(16) . .
O10 Np2 O5 91.80(16) . .
O11 Np2 O5 143.25(13) . .
O9 Np2 O5 69.89(13) . .
O4 Np2 O5 65.27(13) . .
O10 Np2 O5 141.27(13) 4_545 .
O6 Np2 Np1 102.46(12) . .
O10 Np2 Np1 76.82(12) . .
O11 Np2 Np1 62.34(9) . .
O9 Np2 Np1 18.00(9) . .
O4 Np2 Np1 144.41(10) . .
O10 Np2 Np1 137.10(9) 4_545 .
O5 Np2 Np1 81.41(10) . .
O2 K1 O2 180.0 5_565 .
O2 K1 O12 74.89(12) 5_565 5_565
O2 K1 O12 105.11(12) . 5_565
O2 K1 O12 105.11(12) 5_565 .
O2 K1 O12 74.89(12) . .
O12 K1 O12 180.0 5_565 .
O2 K1 O8 51.16(11) 5_565 .
O2 K1 O8 128.84(11) . .
O12 K1 O8 94.27(12) 5_565 .
O12 K1 O8 85.73(12) . .
O2 K1 O8 128.84(11) 5_565 5_565
O2 K1 O8 51.16(11) . 5_565
O12 K1 O8 85.73(12) 5_565 5_565
O12 K1 O8 94.27(12) . 5_565
O8 K1 O8 180.0 . 5_565
O2 K1 O9 82.49(11) 5_565 5_565
O2 K1 O9 97.50(11) . 5_565
O12 K1 O9 113.33(11) 5_565 5_565
O12 K1 O9 66.67(11) . 5_565
O8 K1 O9 117.57(10) . 5_565
O8 K1 O9 62.43(10) 5_565 5_565
O2 K1 O9 97.51(11) 5_565 .
O2 K1 O9 82.49(11) . .
O12 K1 O9 66.67(11) 5_565 .
O12 K1 O9 113.33(11) . .
O8 K1 O9 62.43(10) . .
O8 K1 O9 117.57(10) 5_565 .
O9 K1 O9 180.0 5_565 .
O2 K1 S1 153.83(8) 5_565 5_565
O2 K1 S1 26.17(8) . 5_565
O12 K1 S1 89.58(9) 5_565 5_565
O12 K1 S1 90.42(9) . 5_565
O8 K1 S1 153.24(8) . 5_565
O8 K1 S1 26.76(8) 5_565 5_565
O9 K1 S1 84.65(7) 5_565 5_565
O9 K1 S1 95.35(7) . 5_565
O2 K1 S1 26.17(8) 5_565 .
O2 K1 S1 153.83(8) . .
O12 K1 S1 90.42(9) 5_565 .
O12 K1 S1 89.58(9) . .
O8 K1 S1 26.76(8) . .
O8 K1 S1 153.24(8) 5_565 .
O9 K1 S1 95.35(7) 5_565 .
O9 K1 S1 84.65(7) . .
S1 K1 S1 180.0 5_565 .
O2 K1 S1 59.19(9) 5_565 5_575
O2 K1 S1 120.81(9) . 5_575
O12 K1 S1 19.25(9) 5_565 5_575
O12 K1 S1 160.75(9) . 5_575
O8 K1 S1 75.65(8) . 5_575
O8 K1 S1 104.35(8) 5_565 5_575
O9 K1 S1 117.86(7) 5_565 5_575
O9 K1 S1 62.14(7) . 5_575
S1 K1 S1 108.40(3) 5_565 5_575
S1 K1 S1 71.61(3) . 5_575
O2 K1 S1 120.81(9) 5_565 1_545
O2 K1 S1 59.19(9) . 1_545
O12 K1 S1 160.76(9) 5_565 1_545
O12 K1 S1 19.25(9) . 1_545
O8 K1 S1 104.35(8) . 1_545
O8 K1 S1 75.65(8) 5_565 1_545
O9 K1 S1 62.14(7) 5_565 1_545
O9 K1 S1 117.86(7) . 1_545
S1 K1 S1 71.61(3) 5_565 1_545
S1 K1 S1 108.39(3) . 1_545
S1 K1 S1 180.0 5_575 1_545
O12 K2 O13 103.64(14) . 7_465
O12 K2 O7 69.45(12) . .
O13 K2 O7 173.09(13) 7_465 .
O12 K2 O4 160.37(14) . 3_455
O13 K2 O4 81.21(12) 7_465 3_455
O7 K2 O4 105.39(12) . 3_455
O12 K2 O8 82.33(12) . .
O13 K2 O8 93.78(13) 7_465 .
O7 K2 O8 85.67(12) . .
O4 K2 O8 78.35(12) 3_455 .
O12 K2 O5 87.65(13) . 3_445
O13 K2 O5 74.83(13) 7_465 3_445
O7 K2 O5 104.04(13) . 3_445
O4 K2 O5 111.93(13) 3_455 3_445
O8 K2 O5 162.67(12) . 3_445
O12 K2 O3 117.69(13) . .
O13 K2 O3 122.68(13) 7_465 .
O7 K2 O3 62.61(11) . .
O4 K2 O3 47.47(10) 3_455 .
O8 K2 O3 57.54(10) . .
O5 K2 O3 139.71(12) 3_445 .
O12 K2 S2 143.11(11) . 2
O13 K2 S2 106.97(10) 7_465 2
O7 K2 S2 79.59(9) . 2
O4 K2 S2 25.80(7) 3_455 2
O8 K2 S2 75.65(8) . 2
O5 K2 S2 119.83(10) 3_445 2
O3 K2 S2 25.86(7) . 2
O12 K2 K1 41.29(9) . .
O13 K2 K1 113.30(11) 7_465 .
O7 K2 K1 61.89(9) . .
O4 K2 K1 119.21(10) 3_455 .
O8 K2 K1 43.72(8) . .
O5 K2 K1 128.84(9) 3_445 .
O3 K2 K1 80.72(8) . .
S2 K2 K1 106.18(5) 2 .
O12 K2 Na1 104.77(10) . .
O13 K2 Na1 151.49(11) 7_465 .
O7 K2 Na1 35.38(8) . .
O4 K2 Na1 72.80(8) 3_455 .
O8 K2 Na1 92.28(8) . .
O5 K2 Na1 103.97(10) 3_445 .
O3 K2 Na1 42.20(8) . .
S2 K2 Na1 48.10(5) 2 .
K1 K2 Na1 89.97(3) . .
O12 K2 Np1 56.94(9) . 1_545
O13 K2 Np1 158.65(10) 7_465 1_545
O7 K2 Np1 15.08(8) . 1_545
O4 K2 Np1 120.10(8) 3_455 1_545
O8 K2 Np1 92.21(8) . 1_545
O5 K2 Np1 94.13(9) 3_445 1_545
O3 K2 Np1 77.51(8) . 1_545
S2 K2 Np1 94.37(4) 2 1_545
K1 K2 Np1 59.51(2) . 1_545
Na1 K2 Np1 48.34(3) . 1_545
O11 Na1 O11 114.7(2) . 2
O11 Na1 O7 93.69(13) . .
O11 Na1 O7 100.91(13) 2 .
O11 Na1 O7 100.91(13) . 2
O11 Na1 O7 93.69(13) 2 2
O7 Na1 O7 152.8(2) . 2
O11 Na1 O1 85.76(13) . 1_545
O11 Na1 O1 159.22(16) 2 1_545
O7 Na1 O1 72.93(14) . 1_545
O7 Na1 O1 85.30(14) 2 1_545
O11 Na1 O1 159.22(16) . 2_545
O11 Na1 O1 85.75(13) 2 2_545
O7 Na1 O1 85.30(15) . 2_545
O7 Na1 O1 72.93(14) 2 2_545
O1 Na1 O1 74.08(19) 1_545 2_545
O11 Na1 O3 74.55(14) . .
O11 Na1 O3 52.96(12) 2 .
O7 Na1 O3 70.32(12) . .
O7 Na1 O3 135.69(15) 2 .
O1 Na1 O3 136.64(11) 1_545 .
O1 Na1 O3 123.96(11) 2_545 .
O11 Na1 O3 52.96(12) . 2
O11 Na1 O3 74.55(14) 2 2
O7 Na1 O3 135.69(15) . 2
O7 Na1 O3 70.32(12) 2 2
O1 Na1 O3 123.96(11) 1_545 2
O1 Na1 O3 136.63(11) 2_545 2
O3 Na1 O3 72.71(17) . 2
O11 Na1 S2 26.42(9) . .
O11 Na1 S2 91.95(13) 2 .
O7 Na1 S2 112.27(11) . .
O7 Na1 S2 89.82(10) 2 .
O1 Na1 S2 108.79(9) 1_545 .
O1 Na1 S2 162.38(9) 2_545 .
O3 Na1 S2 66.45(10) . .
O3 Na1 S2 27.50(8) 2 .
O11 Na1 S2 91.95(13) . 2
O11 Na1 S2 26.42(9) 2 2
O7 Na1 S2 89.81(10) . 2
O7 Na1 S2 112.27(11) 2 2
O1 Na1 S2 162.38(9) 1_545 2
O1 Na1 S2 108.79(9) 2_545 2
O3 Na1 S2 27.50(8) . 2
O3 Na1 S2 66.45(10) 2 2
S2 Na1 S2 73.98(8) . 2
O11 Na1 Np1 91.49(9) . 1_545
O11 Na1 Np1 127.01(10) 2 1_545
O7 Na1 Np1 28.70(9) . 1_545
O7 Na1 Np1 127.11(14) 2 1_545
O1 Na1 Np1 44.25(9) 1_545 1_545
O1 Na1 Np1 77.69(11) 2_545 1_545
O3 Na1 Np1 97.20(7) . 1_545
O3 Na1 Np1 144.34(8) 2 1_545
S2 Na1 Np1 116.93(3) . 1_545
S2 Na1 Np1 118.50(3) 2 1_545
O11 Na1 Np1 127.01(10) . 2_545
O11 Na1 Np1 91.49(9) 2 2_545
O7 Na1 Np1 127.11(14) . 2_545
O7 Na1 Np1 28.70(9) 2 2_545
O1 Na1 Np1 77.69(11) 1_545 2_545
O1 Na1 Np1 44.25(9) 2_545 2_545
O3 Na1 Np1 144.33(8) . 2_545
O3 Na1 Np1 97.20(7) 2 2_545
S2 Na1 Np1 118.50(3) . 2_545
S2 Na1 Np1 116.93(3) 2 2_545
Np1 Na1 Np1 108.79(8) 1_545 2_545
O13 S1 O12 110.5(3) . 1_565
O13 S1 O2 110.4(2) . 5_565
O12 S1 O2 110.3(2) 1_565 5_565
O13 S1 O8 109.2(2) . .
O12 S1 O8 110.2(2) 1_565 .
O2 S1 O8 106.2(2) 5_565 .
O13 S1 K1 104.6(2) . .
O12 S1 K1 144.74(19) 1_565 .
O2 S1 K1 52.19(16) 5_565 .
O8 S1 K1 58.99(16) . .
O13 S1 K1 142.4(2) . 1_565
O12 S1 K1 37.76(18) 1_565 1_565
O2 S1 K1 77.49(17) 5_565 1_565
O8 S1 K1 103.12(16) . 1_565
K1 S1 K1 108.39(3) . 1_565
O4 S2 O3 109.2(2) 4 2
O4 S2 O1 110.7(2) 4 .
O3 S2 O1 111.1(2) 2 .
O4 S2 O11 109.0(2) 4 .
O3 S2 O11 106.5(2) 2 .
O1 S2 O11 110.3(2) . .
O4 S2 Na1 136.34(19) 4 .
O3 S2 Na1 62.78(15) 2 .
O1 S2 Na1 111.94(16) . .
O11 S2 Na1 46.27(16) . .
O4 S2 K2 60.63(17) 4 2
O3 S2 K2 63.20(15) 2 2
O1 S2 K2 163.57(17) . 2
O11 S2 K2 86.14(16) . 2
Na1 S2 K2 79.93(5) . 2
S2 O1 Np1 129.0(2) . .
S2 O1 Na1 131.5(2) . 1_565
Np1 O1 Na1 90.06(12) . 1_565
S1 O2 Np1 143.5(3) 5_565 1_545
S1 O2 K1 101.64(19) 5_565 .
Np1 O2 K1 114.81(15) 1_545 .
S2 O3 Np1 136.4(2) 2 .
S2 O3 Na1 89.73(17) 2 .
Np1 O3 Na1 122.18(14) . .
S2 O3 K2 90.94(17) 2 .
Np1 O3 K2 114.09(13) . .
Na1 O3 K2 92.27(12) . .
S2 O4 Np2 132.3(2) 4_545 .
S2 O4 K2 93.57(19) 4_545 3_545
Np2 O4 K2 126.75(15) . 3_545
Np2 O5 K2 111.95(16) . 3
Np2 O5 H1 119(6) . .
K2 O5 H1 114(6) 3 .
Np2 O5 H2 113(6) . .
K2 O5 H2 83(6) 3 .
H1 O5 H2 110(8) . .
Np2 O6 Np1 151.3(2) . 1_545
Np1 O7 Na1 110.31(19) 1_545 .
Np1 O7 K2 140.4(2) 1_545 .
Na1 O7 K2 102.02(14) . .
S1 O8 Np1 129.3(2) . .
S1 O8 K1 94.25(18) . .
Np1 O8 K1 98.77(13) . .
S1 O8 K2 114.66(19) . .
Np1 O8 K2 114.24(13) . .
K1 O8 K2 89.62(11) . .
Np1 O9 Np2 138.00(19) . .
Np1 O9 K1 102.23(14) . .
Np2 O9 K1 119.73(13) . .
Np2 O10 Np2 144.6(2) . 4
S2 O11 Na1 107.3(2) . .
S2 O11 Np2 127.1(2) . .
Na1 O11 Np2 123.76(17) . .
S1 O12 K1 123.0(2) 1_545 .
S1 O12 K2 129.2(2) 1_545 .
K1 O12 K2 96.81(13) . .
S1 O13 K2 134.4(3) . 7_465

loop_
_geom_bond_atom_site_label_1
_geom_bond_atom_site_label_2
_geom_bond_distance
_geom_bond_site_symmetry_2
Np1 O7 1.825(4) 1_565
Np1 O9 1.856(4) .
Np1 O2 2.404(4) 1_565
Np1 O6 2.453(4) 1_565
Np1 O3 2.469(4) .
Np1 O1 2.487(4) .
Np1 O8 2.494(4) .
Np1 Na1 3.5645(18) 1_565
Np1 Np2 4.0185(3) .
Np1 K1 4.0492(3) .
Np1 K1 4.2670(3) 1_565
Np1 K2 4.4747(16) 1_565
Np2 O6 1.828(4) .
Np2 O10 1.852(4) .
Np2 O11 2.431(4) .
Np2 O9 2.443(4) .
Np2 O4 2.453(4) .
Np2 O10 2.462(4) 4_545
Np2 O5 2.535(4) .
K1 O2 2.658(4) 5_565
K1 O2 2.658(4) .
K1 O12 2.723(4) 5_565
K1 O12 2.723(4) .
K1 O8 2.832(4) .
K1 O8 2.832(4) 5_565
K1 O9 3.227(4) 5_565
K1 O9 3.227(4) .
K1 S1 3.2951(13) 5_565
K1 S1 3.2952(13) .
K1 S1 3.7296(12) 5_575
K1 S1 3.7297(12) 1_545
K2 O12 2.756(5) .
K2 O13 2.835(5) 7_465
K2 O7 2.915(4) .
K2 O4 2.942(4) 3_455
K2 O8 2.981(4) .
K2 O5 2.992(5) 3_445
K2 O3 3.008(4) .
K2 S2 3.3693(19) 2
K2 Na1 4.2113(17) .
K2 Np1 4.4747(16) 1_545
Na1 O11 2.409(4) .
Na1 O11 2.410(4) 2
Na1 O7 2.493(4) .
Na1 O7 2.493(4) 2
Na1 O1 2.550(4) 1_545
Na1 O1 2.551(4) 2_545
Na1 O3 2.831(4) .
Na1 O3 2.831(4) 2
Na1 S2 3.183(3) .
Na1 S2 3.184(3) 2
Na1 Np1 3.5645(18) 1_545
Na1 Np1 3.5646(18) 2_545
S1 O13 1.458(4) .
S1 O12 1.466(4) 1_565
S1 O2 1.484(4) 5_565
S1 O8 1.488(4) .
S1 K1 3.7296(12) 1_565
S2 O4 1.469(4) 4
S2 O3 1.470(4) 2
S2 O1 1.473(4) .
S2 O11 1.484(4) .
S2 K2 3.3694(19) 2
O1 Na1 2.551(4) 1_565
O2 S1 1.484(4) 5_565
O2 Np1 2.404(4) 1_545
O3 S2 1.470(4) 2
O4 S2 1.469(4) 4_545
O4 K2 2.942(4) 3_545
O5 K2 2.992(5) 3
O5 H1 0.95(2) .
O5 H2 0.95(2) .
O6 Np1 2.453(4) 1_545
O7 Np1 1.825(4) 1_545
O10 Np2 2.462(4) 4
O12 S1 1.466(4) 1_545
O13 K2 2.835(5) 7_465
